data_4128037
loop_
_publ_author_name
'Adam, Rosa'
'Mon, Marta'
'Greco, Rossella'
'Kalinke, Lucas H. G.'
'Vidal-Moya, Alejandro'
'Fernandez, Antonio'
'Winpenny, Richard E. P.'
'Dom\'enech-Carb\'o, Antonio'
'Leyva-P\'erez, Antonio'
'Armentano, Donatella'
'Pardo, Emilio'
'Ferrando-Soria, Jes\'us'

_publ_section_title
;
 Self-Assembly of Catalytically Active Supramolecular Coordination
 Compounds within Metal-Organic Frameworks.
;
_journal_issue 26
_journal_name_full 'Journal of the American Chemical Society'
_journal_page_first 10350
_journal_page_last 10360
_journal_paper_doi 10.1021/jacs.9b03914
_journal_volume 141
_journal_year 2019
_chemical_formula_sum 'C101 H174 Au2 Cl3 Cu6 N20 Ni4 O77.5 Pd2 S'
_chemical_formula_weight 4269.81
_space_group_crystal_system tetragonal
_space_group_IT_number 123
_space_group_name_Hall '-P 4 2'
_space_group_name_H-M_alt 'P 4/m m m'
_symmetry_space_group_name_Hall '-P 4 2'
_symmetry_space_group_name_H-M 'P 4/m m m'
_atom_sites_solution_hydrogens geom
_audit_creation_date 2018-04-16
_audit_creation_method 'XIA2 0.5.542-g41349194-dials-1.9'
_cell_angle_alpha 90
_cell_angle_beta 90
_cell_angle_gamma 90
_cell_formula_units_Z 4
_cell_length_a 35.725(2)
_cell_length_b 35.725(2)
_cell_length_c 15.2666(8)
_cell_measurement_reflns_used 26353
_cell_measurement_temperature 30(2)
_cell_measurement_theta_max 33.9117683767
_cell_measurement_theta_min 0.550453324127
_cell_volume 19484.4(18)
_computing_cell_refinement 'DIALS 2theta refinement, DIALS 1.9.1-g449277ff-release'
_computing_data_reduction
;
aimless (Evans, P. R. and Murshudov, G. N., 2013)
ccp4 (Winn, M. D. et al., 2011)
DIALS 1.9.1-g449277ff-release (Winter, G. et al., 2018)
pointless (Evans, P., 2006)
XIA2 0.5.542-g41349194-dials-1.9 (Winter, G., 2010)
;
_computing_molecular_graphics 'CRYSTAL MAKER'
_computing_publication_material 'Bruker SHELXTL'
_computing_structure_refinement 'SHELXL-2013 (Sheldrick, 2013)'
_computing_structure_solution 'SHELXS-2013 (Sheldrick, 2013)'
_diffrn_ambient_temperature 30(2)
_diffrn_detector 'Photon counting pixel array'
_diffrn_measured_fraction_theta_full 1.000
_diffrn_measured_fraction_theta_max 1.000
_diffrn_measurement_device 'data_PILATUS_2M_S_N_24_0107_Diamond'
_diffrn_measurement_device_type 'Fluid Film Devices'
_diffrn_measurement_method 'shutterless scans'
_diffrn_measurement_specimen_support 'MiTeGen MicroMount'
_diffrn_radiation_monochromator 'Silicon 111'
_diffrn_radiation_source 'Diamond Light Source Beamline I19-1'
_diffrn_radiation_type Synchrotron
_diffrn_radiation_wavelength 0.6889
_diffrn_reflns_av_R_equivalents 0.1736
_diffrn_reflns_av_unetI/netI 0.0877
_diffrn_reflns_Laue_measured_fraction_full 1.000
_diffrn_reflns_Laue_measured_fraction_max 1.000
_diffrn_reflns_limit_h_max 43
_diffrn_reflns_limit_h_min -43
_diffrn_reflns_limit_k_max 43
_diffrn_reflns_limit_k_min -43
_diffrn_reflns_limit_l_max 18
_diffrn_reflns_limit_l_min -18
_diffrn_reflns_number 244768
_diffrn_reflns_point_group_measured_fraction_full 1.000
_diffrn_reflns_point_group_measured_fraction_max 1.000
_diffrn_reflns_theta_full 24.415
_diffrn_reflns_theta_max 25.000
_diffrn_reflns_theta_min 0.552
_exptl_absorpt_coefficient_mu 2.506
_exptl_absorpt_correction_T_max 1.0
_exptl_absorpt_correction_T_min 0.980870699954
_exptl_absorpt_correction_type empirical
_exptl_absorpt_process_details
;
CCP4 7.0.052: AIMLESS, version 0.6.2 : 15/01/18
Scaling & analysis of unmerged intensities, absorption correction using spherical harmonics
;
_exptl_crystal_colour green
_exptl_crystal_density_diffrn 1.456
_exptl_crystal_description prism
_exptl_crystal_F_000 8572
_exptl_crystal_size_max 0.06
_exptl_crystal_size_mid 0.05
_exptl_crystal_size_min 0.05
_platon_squeeze_details
;
;
_refine_diff_density_max 0.896
_refine_diff_density_min -1.241
_refine_diff_density_rms 0.180
_refine_ls_extinction_method none
_refine_ls_goodness_of_fit_ref 1.911
_refine_ls_hydrogen_treatment constr
_refine_ls_matrix_type full
_refine_ls_number_parameters 221
_refine_ls_number_reflns 10377
_refine_ls_number_restraints 113
_refine_ls_restrained_S_all 2.021
_refine_ls_R_factor_all 0.4234
_refine_ls_R_factor_gt 0.3098
_refine_ls_shift/su_max 0.055
_refine_ls_shift/su_mean 0.001
_refine_ls_structure_factor_coef Fsqd
_refine_ls_weighting_details 'w=1/[\s^2^(Fo^2^)+(0.2000P)^2^+0.5000P] where P=(Fo^2^+2Fc^2^)/3'
_refine_ls_weighting_scheme calc
_refine_ls_wR_factor_gt 0.6579
_refine_ls_wR_factor_ref 0.6865
_reflns_Friedel_coverage 0.000
_reflns_number_gt 3377
_reflns_number_total 10377
_reflns_threshold_expression 'I > 2\s(I)'
_cod_data_source_file ja9b03914_si_004.cif
_cod_data_source_block MARMON138B_SQn
_cod_original_cell_volume 19485(2)
_cod_original_formula_sum 'C101 H174 Au2 Cl3 Cu6 N20 Ni4 O77.50 Pd2 S'
_cod_database_code 4128037
_shelx_space_group_comment
;
The symmetry employed for this shelxl refinement is uniquely defined
by the following loop, which should always be used as a source of
symmetry information in preference to the above space-group names.
They are only intended as comments.
;
_shelxl_version_number 2013-4

loop_
_space_group_symop_operation_xyz
'x, y, z'
'-x, -y, z'
'-y, x, z'
'y, -x, z'
'-x, y, -z'
'x, -y, -z'
'y, x, -z'
'-y, -x, -z'
'-x, -y, -z'
'x, y, -z'
'y, -x, -z'
'-y, x, -z'
'x, -y, z'
'-x, y, z'
'-y, -x, z'
'y, x, z'

loop_
_atom_site_label
_atom_site_type_symbol
_atom_site_fract_x
_atom_site_fract_y
_atom_site_fract_z
_atom_site_U_iso_or_equiv
_atom_site_adp_type
_atom_site_occupancy
_atom_site_site_symmetry_order
_atom_site_calc_flag
_atom_site_refinement_flags_posn
_atom_site_refinement_flags_adp
_atom_site_refinement_flags_occupancy
Cu1 Cu 0.2586(3) 0.7414(3) 0.7314(3) 0.399(7) Uani 1 2 d S T P
Cu2 Cu 0.5000 0.82756(14) 0.77133(19) 0.253(3) Uani 1 2 d S T P
Cu3 Cu 0.35253(8) 1.0000 0.7657(2) 0.196(2) Uani 1 2 d S T P
Ni1 Ni 0.35722(17) 0.84998(18) 0.75040(17) 0.327(4) Uani 1 1 d D . .
N1 N 0.3122(8) 0.7647(7) 0.6664(9) 0.420(15) Uani 1 1 d D . .
N2 N 0.4401(8) 0.8104(6) 0.8414(9) 0.420(15) Uani 1 1 d D . .
N3 N 0.3611(6) 0.9477(6) 0.8304(8) 0.420(15) Uani 1 1 d D . .
O1 O 0.3629(5) 0.8945(5) 0.8334(9) 0.304(5) Uani 1 1 d D . .
O2 O 0.3266(6) 0.8968(6) 0.6820(9) 0.304(5) Uani 1 1 d D . .
O3 O 0.3279(6) 0.9557(6) 0.6923(8) 0.304(5) Uani 1 1 d D . .
O4 O 0.3903(6) 0.8200(5) 0.8297(8) 0.304(5) Uani 1 1 d D . .
O5 O 0.4058(6) 0.8639(5) 0.6851(9) 0.304(5) Uani 1 1 d D . .
O6 O 0.4603(6) 0.8523(6) 0.7009(9) 0.304(5) Uani 1 1 d D . .
O7 O 0.3400(5) 0.8082(6) 0.6660(9) 0.304(5) Uani 1 1 d D . .
O8 O 0.3077(5) 0.8326(5) 0.8023(9) 0.304(5) Uani 1 1 d D . .
O9 O 0.2748(6) 0.7869(5) 0.8127(9) 0.304(5) Uani 1 1 d D . .
C1 C 0.3521(4) 0.9201(7) 0.7904(10) 0.345(7) Uani 1 1 d D . .
C2 C 0.3352(5) 0.9250(6) 0.7204(12) 0.345(7) Uani 1 1 d D . .
C3 C 0.3158(5) 0.7932(6) 0.7079(10) 0.345(7) Uani 1 1 d D . .
C4 C 0.2991(5) 0.8027(5) 0.7728(9) 0.345(7) Uani 1 1 d D . .
C5 C 0.4196(7) 0.8274(4) 0.7953(10) 0.345(7) Uani 1 1 d D . .
C6 C 0.4292(7) 0.8472(4) 0.7289(9) 0.345(7) Uani 1 1 d D . .
C7 C 0.30816(18) 0.75511(19) 0.5853(10) 0.345(7) Uani 1 1 d D . .
C8 C 0.3349(4) 0.7276(4) 0.5802(11) 0.345(7) Uani 1 1 d D . .
C9 C 0.3476(4) 0.7145(4) 0.5000 0.345(7) Uani 1 2 d DS T P
H9 H 0.3661 0.6955 0.5000 0.413 Uiso 1 2 calc R U P
C10 C 0.29862(15) 0.76494(15) 0.5000 0.345(7) Uani 1 2 d DS T P
C11 C 0.2686(3) 0.7959(3) 0.5000 0.345(7) Uani 1 2 d DS T P
H11A H 0.2455 0.7863 0.5267 0.517 Uiso 0.5 1 calc R U P
H11B H 0.2634 0.8036 0.4396 0.517 Uiso 0.5 1 calc R U P
H11C H 0.2776 0.8174 0.5336 0.517 Uiso 0.5 1 calc R U P
C12 C 0.3520(8) 0.7100(8) 0.6622(13) 0.345(7) Uani 1 1 d D . .
H12A H 0.3706 0.6912 0.6449 0.517 Uiso 1 1 calc R U .
H12B H 0.3323 0.6980 0.6968 0.517 Uiso 1 1 calc R U .
H12C H 0.3642 0.7294 0.6974 0.517 Uiso 1 1 calc R U .
C13 C 0.4477(5) 0.7944(8) 0.9108(10) 0.345(7) Uani 1 1 d D . .
C14 C 0.44616(19) 0.7550(8) 0.9170(10) 0.345(7) Uani 1 1 d D . .
C15 C 0.44557(15) 0.7394(10) 1.0000 0.345(7) Uani 1 2 d DS T P
H15 H 0.4446 0.7128 1.0000 0.413 Uiso 1 2 calc R U P
C16 C 0.4478(6) 0.7986(14) 1.0000 0.345(7) Uani 1 2 d DS T P
C17 C 0.4494(10) 0.8417(14) 1.0000 0.345(7) Uani 1 2 d DS T P
H17A H 0.4500 0.8508 1.0605 0.517 Uiso 0.5 1 calc R U P
H17B H 0.4273 0.8517 0.9701 0.517 Uiso 0.5 1 calc R U P
H17C H 0.4721 0.8500 0.9694 0.517 Uiso 0.5 1 calc R U P
C18 C 0.44540(17) 0.7349(9) 0.8247(12) 0.345(7) Uani 1 1 d D . .
H18A H 0.4438 0.7077 0.8331 0.517 Uiso 1 1 calc R U .
H18B H 0.4683 0.7410 0.7924 0.517 Uiso 1 1 calc R U .
H18C H 0.4236 0.7435 0.7914 0.517 Uiso 1 1 calc R U .
C19 C 0.38289(11) 0.95068(2) 0.9186(10) 0.345(7) Uani 1 1 d D . .
C20 C 0.42164(5) 0.95531(2) 0.9172(9) 0.345(7) Uani 1 1 d D . .
C21 C 0.4357(6) 0.95699(7) 1.0000 0.345(7) Uani 1 2 d DS T P
H21 H 0.4621 0.9601 1.0000 0.413 Uiso 1 2 calc R U P
C22 C 0.3658(5) 0.94864(6) 1.0000 0.345(7) Uani 1 2 d DS T P
C23 C 0.3232(7) 0.94355(9) 1.0000 0.345(7) Uani 1 2 d DS T P
H23A H 0.3142 0.9422 1.0605 0.517 Uiso 0.5 1 calc R U P
H23B H 0.3168 0.9203 0.9693 0.517 Uiso 0.5 1 calc R U P
H23C H 0.3115 0.9648 0.9702 0.517 Uiso 0.5 1 calc R U P
C24 C 0.44918(8) 0.95860(2) 0.8393(12) 0.345(7) Uani 1 1 d D . .
H24A H 0.4746 0.9622 0.8615 0.517 Uiso 1 1 calc R U .
H24B H 0.4421 0.9800 0.8027 0.517 Uiso 1 1 calc R U .
H24C H 0.4482 0.9356 0.8042 0.517 Uiso 1 1 calc R U .
O1W O 0.2867(5) 0.7133(5) 0.8473(17) 0.235(9) Uani 1 2 d S TU P
O2W O 0.5000 0.7751(18) 0.671(4) 0.47(3) Uiso 1 2 d S . P
O3W O 0.3956(5) 1.0000 0.6704(12) 0.161(6) Uiso 1 2 d S . P
O4W O 0.5000 0.8259(11) 0.5000 0.236(13) Uiso 1 4 d S . P
O5W O 0.2305(17) 1.0000 0.725(3) 0.45(3) Uiso 1 2 d S . P
Pd1 Pd 0.2538(7) 0.8277(9) 0.0000 0.410(11) Uiso 0.5 2 d DS . P
Pd2 Pd 0.3291(6) 0.8957(6) 0.5000 0.410(11) Uiso 0.5 2 d DS . P
N1L N 0.3029(10) 0.8613(12) 0.0000 0.182(16) Uiso 0.5 2 d DS . P
O2L O 0.2030(14) 0.7970(14) 0.0000 0.41(3) Uiso 1 4 d DS . P
N3L N 0.2020(13) 0.8557(15) 0.0000 0.38(5) Uiso 0.5 2 d DS . P
N4L N 0.2703(9) 0.7713(9) 0.0000 0.597 Uiso 0.5 2 d DS U P
N5L N 0.3371(9) 0.8404(6) 0.5000 0.26(3) Uiso 0.5 2 d DS . P
N6L N 0.3854(5) 0.9045(6) 0.5000 0.168 Uiso 1 2 d DS U P
N7L N 0.2735(6) 0.8896(10) 0.5000 0.175(16) Uiso 0.5 2 d DS . P
N8L N 0.3253(8) 0.9512(7) 0.5000 0.354 Uiso 0.5 2 d DS U P
Au1 Au 0.4692(4) 1.0704(4) 0.5000 0.529(7) Uiso 0.5 2 d S . P
Au2 Au 0.1246(7) 0.8754(7) 0.7583(12) 0.588(2) Uiso 0.5 2 d DS . P
S1 S 0.1610(5) 0.9196(5) 0.6838(11) 0.131(5) Uiso 0.25 1 d D . P
C3S C 0.193(3) 0.919(3) 0.589(5) 0.235 Uiso 0.25 1 d D U P
C2S C 0.209(2) 0.862(3) 0.627(6) 0.288 Uiso 0.25 1 d D U P
C1S C 0.1674(13) 0.8743(13) 0.626(6) 0.274 Uiso 0.25 1 d D U P
O1S O 0.2283(6) 0.8362(6) 0.5692(6) 0.060(6) Uiso 0.25 1 d D . P
O6W O 0.4308(7) 1.0804(7) 0.5931(17) 0.074(7) Uiso 0.25 1 d . . P
O7W O 0.5000 1.1012(7) 0.4005(17) 0.124(8) Uiso 0.5 2 d S . P
O8W O 0.5000 1.0468(15) 0.378(4) 0.24(2) Uiso 0.5 2 d S . P

loop_
_atom_site_aniso_label
_atom_site_aniso_U_11
_atom_site_aniso_U_22
_atom_site_aniso_U_33
_atom_site_aniso_U_23
_atom_site_aniso_U_13
_atom_site_aniso_U_12
Cu1 0.551(11) 0.551(11) 0.094(3) -0.017(4) 0.017(4) -0.326(13)
Cu2 0.476(9) 0.211(4) 0.0719(18) 0.064(2) 0.000 0.000
Cu3 0.091(2) 0.393(7) 0.103(2) 0.000 -0.0258(15) 0.000
Ni1 0.437(8) 0.459(8) 0.0857(19) 0.011(3) -0.014(3) -0.255(7)
N1 0.64(3) 0.56(3) 0.058(5) 0.060(10) 0.072(10) -0.26(3)
N2 0.64(3) 0.56(3) 0.058(5) 0.060(10) 0.072(10) -0.26(3)
N3 0.64(3) 0.56(3) 0.058(5) 0.060(10) 0.072(10) -0.26(3)
O1 0.463(11) 0.346(8) 0.104(3) -0.010(4) -0.007(5) -0.176(8)
O2 0.463(11) 0.346(8) 0.104(3) -0.010(4) -0.007(5) -0.176(8)
O3 0.463(11) 0.346(8) 0.104(3) -0.010(4) -0.007(5) -0.176(8)
O4 0.463(11) 0.346(8) 0.104(3) -0.010(4) -0.007(5) -0.176(8)
O5 0.463(11) 0.346(8) 0.104(3) -0.010(4) -0.007(5) -0.176(8)
O6 0.463(11) 0.346(8) 0.104(3) -0.010(4) -0.007(5) -0.176(8)
O7 0.463(11) 0.346(8) 0.104(3) -0.010(4) -0.007(5) -0.176(8)
O8 0.463(11) 0.346(8) 0.104(3) -0.010(4) -0.007(5) -0.176(8)
O9 0.463(11) 0.346(8) 0.104(3) -0.010(4) -0.007(5) -0.176(8)
C1 0.474(13) 0.450(14) 0.110(4) -0.029(7) 0.026(7) -0.239(11)
C2 0.474(13) 0.450(14) 0.110(4) -0.029(7) 0.026(7) -0.239(11)
C3 0.474(13) 0.450(14) 0.110(4) -0.029(7) 0.026(7) -0.239(11)
C4 0.474(13) 0.450(14) 0.110(4) -0.029(7) 0.026(7) -0.239(11)
C5 0.474(13) 0.450(14) 0.110(4) -0.029(7) 0.026(7) -0.239(11)
C6 0.474(13) 0.450(14) 0.110(4) -0.029(7) 0.026(7) -0.239(11)
C7 0.474(13) 0.450(14) 0.110(4) -0.029(7) 0.026(7) -0.239(11)
C8 0.474(13) 0.450(14) 0.110(4) -0.029(7) 0.026(7) -0.239(11)
C9 0.474(13) 0.450(14) 0.110(4) -0.029(7) 0.026(7) -0.239(11)
C10 0.474(13) 0.450(14) 0.110(4) -0.029(7) 0.026(7) -0.239(11)
C11 0.474(13) 0.450(14) 0.110(4) -0.029(7) 0.026(7) -0.239(11)
C12 0.474(13) 0.450(14) 0.110(4) -0.029(7) 0.026(7) -0.239(11)
C13 0.474(13) 0.450(14) 0.110(4) -0.029(7) 0.026(7) -0.239(11)
C14 0.474(13) 0.450(14) 0.110(4) -0.029(7) 0.026(7) -0.239(11)
C15 0.474(13) 0.450(14) 0.110(4) -0.029(7) 0.026(7) -0.239(11)
C16 0.474(13) 0.450(14) 0.110(4) -0.029(7) 0.026(7) -0.239(11)
C17 0.474(13) 0.450(14) 0.110(4) -0.029(7) 0.026(7) -0.239(11)
C18 0.474(13) 0.450(14) 0.110(4) -0.029(7) 0.026(7) -0.239(11)
C19 0.474(13) 0.450(14) 0.110(4) -0.029(7) 0.026(7) -0.239(11)
C20 0.474(13) 0.450(14) 0.110(4) -0.029(7) 0.026(7) -0.239(11)
C21 0.474(13) 0.450(14) 0.110(4) -0.029(7) 0.026(7) -0.239(11)
C22 0.474(13) 0.450(14) 0.110(4) -0.029(7) 0.026(7) -0.239(11)
C23 0.474(13) 0.450(14) 0.110(4) -0.029(7) 0.026(7) -0.239(11)
C24 0.474(13) 0.450(14) 0.110(4) -0.029(7) 0.026(7) -0.239(11)
O1W 0.232(11) 0.232(11) 0.242(17) -0.018(10) 0.018(10) -0.031(13)

loop_
_atom_type_symbol
_atom_type_description
_atom_type_scat_dispersion_real
_atom_type_scat_dispersion_imag
_atom_type_scat_source
C C 0.0029 0.0015 'International Tables Vol C Tables 4.2.6.8 and 6.1.1.4'
H H 0.0000 0.0000 'International Tables Vol C Tables 4.2.6.8 and 6.1.1.4'
N N 0.0057 0.0031 'International Tables Vol C Tables 4.2.6.8 and 6.1.1.4'
O O 0.0101 0.0057 'International Tables Vol C Tables 4.2.6.8 and 6.1.1.4'
Ni Ni 0.3437 1.0558 'International Tables Vol C Tables 4.2.6.8 and 6.1.1.4'
Cu Cu 0.3319 1.2017 'International Tables Vol C Tables 4.2.6.8 and 6.1.1.4'
Pd Pd -1.0531 0.9556 'International Tables Vol C Tables 4.2.6.8 and 6.1.1.4'
Au Au -1.6328 8.3932 'International Tables Vol C Tables 4.2.6.8 and 6.1.1.4'
S S 0.1139 0.1106 'International Tables Vol C Tables 4.2.6.8 and 6.1.1.4'
Cl Cl 0.1484 0.1585 'International Tables Vol C Tables 4.2.6.8 and 6.1.1.4'

loop_
_geom_angle_atom_site_label_1
_geom_angle_atom_site_label_2
_geom_angle_atom_site_label_3
_geom_angle
_geom_angle_site_symmetry_1
_geom_angle_site_symmetry_3
O9 Cu1 O9 94.4(9) 15_665 .
O9 Cu1 N1 169.2(6) 15_665 .
O9 Cu1 N1 75.5(6) . .
O9 Cu1 N1 75.5(6) 15_665 15_665
O9 Cu1 N1 169.2(6) . 15_665
N1 Cu1 N1 114.3(11) . 15_665
O9 Cu1 O1W 76.3(7) 15_665 .
O9 Cu1 O1W 76.3(7) . .
N1 Cu1 O1W 97.3(7) . .
N1 Cu1 O1W 97.3(7) 15_665 .
O6 Cu2 O6 91.1(10) 14_655 .
O6 Cu2 N2 74.1(8) 14_655 14_655
O6 Cu2 N2 164.4(8) . 14_655
O6 Cu2 N2 164.4(8) 14_655 .
O6 Cu2 N2 74.1(8) . .
N2 Cu2 N2 120.1(11) 14_655 .
N3 Cu3 N3 122.1(9) 13_575 .
N3 Cu3 O3W 102.3(6) 13_575 .
N3 Cu3 O3W 102.3(6) . .
N3 Cu3 O3 69.7(7) 13_575 13_575
N3 Cu3 O3 162.3(9) . 13_575
O3W Cu3 O3 86.5(6) . 13_575
N3 Cu3 O3 162.3(9) 13_575 .
N3 Cu3 O3 69.7(7) . .
O3W Cu3 O3 86.5(6) . .
O3 Cu3 O3 95.9(11) 13_575 .
O4 Ni1 O8 96.6(8) . .
O4 Ni1 O7 99.6(8) . .
O8 Ni1 O7 76.4(7) . .
O4 Ni1 O1 89.1(7) . .
O8 Ni1 O1 94.7(7) . .
O7 Ni1 O1 168.1(9) . .
O4 Ni1 O5 85.6(9) . .
O8 Ni1 O5 173.3(6) . .
O7 Ni1 O5 97.0(6) . .
O1 Ni1 O5 91.7(7) . .
O4 Ni1 O2 164.4(6) . .
O8 Ni1 O2 89.1(8) . .
O7 Ni1 O2 95.9(7) . .
O1 Ni1 O2 76.0(7) . .
O5 Ni1 O2 90.4(7) . .
O4 Ni1 C5 28.8(5) . .
O8 Ni1 C5 125.2(7) . .
O7 Ni1 C5 101.9(7) . .
O1 Ni1 C5 89.6(6) . .
O5 Ni1 C5 56.8(6) . .
O2 Ni1 C5 144.1(6) . .
C3 N1 C7 137.5(15) . .
C3 N1 Cu1 99.6(15) . .
C7 N1 Cu1 102.9(15) . .
C13 N2 C5 152(3) . .
C13 N2 O4 112.8(17) . .
C5 N2 O4 40.6(12) . .
C13 N2 Cu2 107.2(19) . .
C5 N2 Cu2 98.7(14) . .
O4 N2 Cu2 139.2(11) . .
C1 N3 C19 128.9(15) . .
C1 N3 Cu3 116.4(13) . .
C19 N3 Cu3 114.2(11) . .
C1 O1 Ni1 102.9(14) . .
C2 O2 Ni1 105.6(16) . .
C2 O3 Cu3 113.5(14) . .
C5 O4 N2 39.9(10) . .
C5 O4 Ni1 97.6(15) . .
N2 O4 Ni1 137.5(12) . .
C6 O5 Ni1 101.2(12) . .
C6 O6 Cu2 113.5(14) . .
C3 O7 Ni1 101.7(13) . .
C4 O8 Ni1 110.5(13) . .
C4 O9 Cu1 105.2(11) . .
O1 C1 N3 105.2(15) . .
O1 C1 C2 138(2) . .
N3 C1 C2 116.9(18) . .
O2 C2 O3 122(2) . .
O2 C2 C1 115(2) . .
O3 C2 C1 123(2) . .
O7 C3 C4 132(2) . .
O7 C3 N1 100.0(19) . .
C4 C3 N1 128.0(19) . .
O8 C4 C3 115.5(17) . .
O8 C4 O9 114.6(14) . .
C3 C4 O9 129.9(17) . .
N2 C5 O4 100(2) . .
N2 C5 C6 126(2) . .
O4 C5 C6 135(2) . .
N2 C5 Ni1 153.1(17) . .
O4 C5 Ni1 53.6(12) . .
C6 C5 Ni1 80.9(12) . .
O6 C6 O5 111.3(15) . .
O6 C6 C5 127.6(19) . .
O5 C6 C5 121.0(18) . .
N1 C7 C10 149.1(13) . .
N1 C7 C8 99.5(17) . .
C10 C7 C8 107.4(13) . .
C9 C8 C7 121.3(18) . .
C9 C8 C12 116.8(16) . .
C7 C8 C12 122(2) . .
C8 C9 C8 124(2) . 10_556
C7 C10 C7 138.8(9) . 10_556
C7 C10 C11 110.6(4) . .
C7 C10 C11 110.6(4) 10_556 .
N2 C13 C16 144(3) . .
N2 C13 C14 120.6(19) . .
C16 C13 C14 92(3) . .
C15 C14 C13 117.5(16) . .
C15 C14 C18 129.2(18) . .
C13 C14 C18 113.2(19) . .
C14 C15 C14 133(2) 10_557 .
C13 C16 C13 168(5) 10_557 .
C13 C16 C17 96(2) 10_557 .
C13 C16 C17 96(2) . .
C22 C19 C20 117.2(14) . .
C22 C19 N3 123.5(10) . .
C20 C19 N3 119.3(14) . .
C21 C20 C19 110.9(15) . .
C21 C20 C24 118.4(10) . .
C19 C20 C24 130.7(11) . .
C20 C21 C20 136.5(19) . 10_557
C19 C22 C19 127.5(16) . 10_557
C19 C22 C23 116.3(8) . .
C19 C22 C23 116.3(8) 10_557 .
N4L Pd1 N3L 135(3) . .
N4L Pd1 O2L 75(3) . .
N3L Pd1 O2L 59.5(7) . .
N4L Pd1 N1L 108.1(17) . .
N3L Pd1 N1L 117(3) . .
O2L Pd1 N1L 177(3) . .
N5L Pd2 N8L 175.8(9) . .
N5L Pd2 N7L 91.8(6) . .
N8L Pd2 N7L 92.4(7) . .
N5L Pd2 N6L 90.7(6) . .
N8L Pd2 N6L 85.1(6) . .
N7L Pd2 N6L 177.5(8) . .
Pd1 O2L Pd1 152(4) . 15_665
O6W Au1 O6W 90.2(15) . 10_556
O6W Au1 Au1 133.1(8) . 5_656
O6W Au1 Au1 133.1(8) 10_556 5_656
O6W Au1 O8W 79.7(11) . 10_556
O6W Au1 O8W 163.0(13) 10_556 10_556
Au1 Au1 O8W 61.7(7) 5_656 10_556
O6W Au1 O8W 163.0(13) . .
O6W Au1 O8W 79.7(11) 10_556 .
Au1 Au1 O8W 61.7(7) 5_656 .
O8W Au1 O8W 107(2) 10_556 .
O6W Au1 O7W 76.2(8) . 10_556
O6W Au1 O7W 138.7(11) 10_556 10_556
Au1 Au1 O7W 59.6(5) 5_656 10_556
O8W Au1 O7W 52.0(15) 10_556 10_556
O8W Au1 O7W 120.3(10) . 10_556
O6W Au1 O7W 138.7(11) . .
O6W Au1 O7W 76.2(8) 10_556 .
Au1 Au1 O7W 59.6(5) 5_656 .
O8W Au1 O7W 120.3(10) 10_556 .
O8W Au1 O7W 52.0(15) . .
O7W Au1 O7W 88.7(13) 10_556 .
S1 Au2 S1 120.9(12) 15_665 .
S1 Au2 C1S 44.6(7) 15_665 15_665
S1 Au2 C1S 90.6(14) . 15_665
S1 Au2 C1S 90.6(14) 15_665 .
S1 Au2 C1S 44.6(7) . .
C1S Au2 C1S 49.1(12) 15_665 .
C3S S1 C1S 63(4) . .
C3S S1 Au2 136(4) . .
C1S S1 Au2 73.3(19) . .
O1S C2S C1S 129(4) . .
C2S C1S S1 111(3) . .
C2S C1S Au2 125(7) . .
S1 C1S Au2 62.2(15) . .
Au1 O7W Au1 60.8(10) . 5_656
Au1 O8W Au1 56.5(14) 5_656 .

loop_
_geom_bond_atom_site_label_1
_geom_bond_atom_site_label_2
_geom_bond_distance
_geom_bond_site_symmetry_2
Cu1 O9 2.125(16) 15_665
Cu1 O9 2.125(16) .
Cu1 N1 2.31(2) .
Cu1 N1 2.31(2) 15_665
Cu1 O1W 2.27(3) .
Cu2 O6 1.99(2) 14_655
Cu2 O6 1.99(2) .
Cu2 N2 2.47(2) 14_655
Cu2 N2 2.47(2) .
Cu3 N3 2.137(19) 13_575
Cu3 N3 2.137(19) .
Cu3 O3W 2.118(18) .
Cu3 O3 2.129(17) 13_575
Cu3 O3 2.129(17) .
Ni1 O4 2.004(16) .
Ni1 O8 2.034(14) .
Ni1 O7 2.066(17) .
Ni1 O1 2.044(17) .
Ni1 O5 2.06(2) .
Ni1 O2 2.26(3) .
Ni1 C5 2.47(3) .
N1 C3 1.208(10) .
N1 C7 1.29(2) .
N2 C13 1.23(3) .
N2 C5 1.183(17) .
N2 O4 1.82(3) .
N3 C1 1.204(17) .
N3 C19 1.559(16) .
O1 C1 1.187(16) .
O2 C2 1.206(16) .
O3 C2 1.209(17) .
O4 C5 1.199(17) .
O5 C6 1.226(16) .
O6 C6 1.205(13) .
O7 C3 1.201(9) .
O8 C4 1.199(9) .
O9 C4 1.201(9) .
C1 C2 1.239(16) .
C3 C4 1.207(9) .
C5 C6 1.283(15) .
C7 C10 1.391(15) .
C7 C8 1.371(18) .
C8 C9 1.388(15) .
C8 C12 1.530(18) .
C9 C8 1.388(15) 10_556
C10 C7 1.391(15) 10_556
C10 C11 1.541(12) .
C13 C16 1.369(15) .
C13 C14 1.413(17) .
C14 C15 1.385(15) .
C14 C18 1.581(17) .
C15 C14 1.385(15) 10_557
C16 C13 1.369(15) 10_557
C16 C17 1.541(19) .
C19 C22 1.385(14) .
C19 C20 1.394(4) .
C20 C21 1.362(14) .
C20 C24 1.548(14) .
C21 C20 1.362(15) 10_557
C22 C19 1.385(14) 10_557
C22 C23 1.533(19) .
Pd1 N4L 2.10(2) .
Pd1 N3L 2.10(2) .
Pd1 O2L 2.122(17) .
Pd1 N1L 2.124(19) .
Pd2 N5L 1.998(17) .
Pd2 N8L 1.984(17) .
Pd2 N7L 2.000(17) .
Pd2 N6L 2.035(16) .
O2L Pd1 2.122(17) 15_665
Au1 O6W 2.01(3) .
Au1 O6W 2.01(3) 10_556
Au1 Au1 2.20(3) 5_656
Au1 O8W 2.32(5) 10_556
Au1 O8W 2.32(5) .
Au1 O7W 2.17(2) 10_556
Au1 O7W 2.17(2) .
Au2 S1 2.339(14) 15_665
Au2 S1 2.340(14) .
Au2 C1S 2.53(6) 15_665
Au2 C1S 2.53(6) .
S1 C3S 1.85(2) .
S1 C1S 1.86(2) .
C2S O1S 1.46(2) .
C2S C1S 1.54(2) .
O7W Au1 2.17(2) 5_656
O8W Au1 2.32(5) 5_656

loop_
_platon_squeeze_void_nr
_platon_squeeze_void_average_x
_platon_squeeze_void_average_y
_platon_squeeze_void_average_z
_platon_squeeze_void_volume
_platon_squeeze_void_count_electrons
_platon_squeeze_void_content
1 0.000 0.000 -0.004 3357 1382 ' '
2 0.000 0.258 0.500 39 27 ' '
3 0.000 0.425 0.500 8 4 ' '
4 0.000 0.575 0.500 8 4 ' '
5 0.000 0.742 0.500 39 36 ' '
6 0.105 0.500 0.146 8 6 ' '
7 0.105 0.500 0.854 8 4 ' '
8 0.500 0.500 0.465 4230 1391 ' '
9 0.258 0.000 0.500 39 29 ' '
10 0.425 0.000 0.500 8 3 ' '
11 0.500 0.106 0.146 8 5 ' '
12 0.500 0.106 0.854 8 9 ' '
13 0.500 0.894 0.146 8 5 ' '
14 0.500 0.894 0.854 8 8 ' '
15 0.575 0.000 0.500 8 5 ' '
16 0.742 0.000 0.500 39 38 ' '
17 0.894 0.500 0.146 8 10 ' '
18 0.894 0.500 0.854 8 8 ' '
